data_4128042
loop_
_publ_author_name
'Yu, Jin-Sheng'
'Espinosa, Miguel'
'Noda, Hidetoshi'
'Shibasaki, Masakatsu'

_publ_section_title
;
 Traceless Electrophilic Amination for the Synthesis of Unprotected Cyclic
 \b-Amino Acids.
;
_journal_issue 26
_journal_name_full 'Journal of the American Chemical Society'
_journal_page_first 10530
_journal_page_last 10537
_journal_paper_doi 10.1021/jacs.9b05476
_journal_volume 141
_journal_year 2019
_chemical_formula_moiety 'C10 H10 F N O2'
_chemical_formula_sum 'C10 H10 F N O2'
_chemical_formula_weight 195.19
_space_group_crystal_system monoclinic
_space_group_IT_number 15
_space_group_name_Hall '-C 2yc'
_space_group_name_H-M_alt 'C 1 2/c 1'
_symmetry_space_group_name_Hall '-C 2yc'
_symmetry_space_group_name_H-M 'C 1 2/c 1'
_atom_sites_solution_hydrogens mixed
_atom_sites_solution_primary dual
_audit_creation_date 2018-11-16
_audit_creation_method
;
Olex2 1.2
(compiled 2018.05.29 svn.r3508 for OlexSys, GUI svn.r5506)
;
_cell_angle_alpha 90
_cell_angle_beta 133.858(4)
_cell_angle_gamma 90
_cell_formula_units_Z 8
_cell_length_a 20.7185(5)
_cell_length_b 9.30450(10)
_cell_length_c 12.4912(3)
_cell_measurement_reflns_used 12785
_cell_measurement_temperature 93.15
_cell_measurement_theta_max 76.3920
_cell_measurement_theta_min 5.6080
_cell_volume 1736.31(13)
_computing_cell_refinement 'CrysAlisPro 1.171.40.14a (Rigaku OD, 2018)'
_computing_data_collection 'CrysAlisPro 1.171.40.14a (Rigaku OD, 2018)'
_computing_data_reduction 'CrysAlisPro 1.171.40.14a (Rigaku OD, 2018)'
_computing_molecular_graphics 'Olex2 (Dolomanov et al., 2009)'
_computing_publication_material 'Olex2 (Dolomanov et al., 2009)'
_computing_structure_refinement 'ShelXL (Sheldrick, 2015)'
_computing_structure_solution 'ShelXT (Sheldrick, 2015)'
_diffrn_ambient_temperature 93.15
_diffrn_detector 'Rigaku HyPix-6000 area detector'
_diffrn_detector_area_resol_mean 10.0
_diffrn_detector_type 'HPC area detector'
_diffrn_measured_fraction_theta_full 1.000
_diffrn_measured_fraction_theta_max 0.984
_diffrn_measurement_details
;
List of Runs (angles in degrees, time in seconds):

  # Type    Start    End  Width  t~exp~   \w     \q     \k     \f   Frames
--------------------------------------------------------------------------
  1  \w    -89.00 -12.00   0.50    0.05    --  -47.95 113.00  36.00  154
  2  \w      6.00  89.00   0.50    0.05    --   47.95-113.00 -55.00  166
  3  \w   -111.00 -27.00   0.50    0.07    -- -100.00 113.00  36.00  168
  4  \w   -173.00 -86.00   0.50    0.07    -- -100.00-113.00 -55.00  174
  5  \w     80.00 174.00   0.50    0.07    --  106.49 113.00  36.00  188
  6  \w     34.00 112.00   0.50    0.07    --  106.49-113.00 -55.00  156
  7  \w   -120.00 -25.00   0.50    0.05    --  -47.95 -77.00 120.00  190
  8  \w    -60.00  25.00   0.50    0.05    --  -47.95  38.00  60.00  170
  9  \w     73.00 120.00   0.50    0.05    --   47.95 125.00 -30.00   94
 10  \w     73.00 120.00   0.50    0.05    --   47.95 125.00-120.00   94
 11  \w     25.00 120.00   0.50    0.05    --   47.95  77.00  60.00  190
 12  \w   -114.00 -25.00   0.50    0.07    -- -100.00  15.00-150.00  178
 13  \w   -114.00 -25.00   0.50    0.07    -- -100.00  15.00  60.00  178
 14  \w    -81.00 -28.00   0.50    0.07    -- -100.00  45.00 -60.00  106
 15  \w   -123.00 -27.00   0.50    0.07    -- -100.00  77.00-150.00  192
 16  \w   -117.00 -27.00   0.50    0.07    -- -100.00 125.00-180.00  180
 17  \w    -67.00 -25.00   0.50    0.07    -- -100.00  30.00  60.00   84
 18  \w   -117.00 -27.00   0.50    0.07    -- -100.00 125.00  60.00  180
 19  \w    -67.00 -25.00   0.50    0.07    -- -100.00  30.00  90.00   84
 20  \w    -81.00 -28.00   0.50    0.07    -- -100.00  45.00-150.00  106
 21  \w     35.00  75.00   0.50    0.07    --  106.49 -45.00 -90.00   80
 22  \w     94.00 174.00   0.50    0.07    --  106.49  45.00-180.00  160
 23  \w     32.00  61.00   0.50    0.07    --  106.49 -30.00  90.00   58
 24  \w     94.00 174.00   0.50    0.07    --  106.49  45.00 120.00  160
 25  \w     34.00 108.00   0.50    0.07    --  106.49 -94.00-120.00  148
 26  \w     34.00 123.00   0.50    0.07    --  106.49 -61.00 -90.00  178
 27  \w     34.00 108.00   0.50    0.07    --  106.49 -94.00 -30.00  148
 28  \w     35.00  75.00   0.50    0.07    --  106.49 -45.00 -30.00   80
 29  \w     34.00 108.00   0.50    0.07    --  106.49 -94.00-150.00  148
 30  \w     32.00  61.00   0.50    0.07    --  106.49 -30.00  60.00   58
 31  \w     25.00 120.00   0.50    0.05    --   47.95  77.00-150.00  190
 32  \w     33.00 119.00   0.50    0.05    --   47.95  57.00  30.00  172
 33  \w     33.00 119.00   0.50    0.05    --   47.95  57.00-180.00  172
 34  \w     33.00 119.00   0.50    0.05    --   47.95  57.00 -60.00  172
 35  \w     25.00 120.00   0.50    0.05    --   47.95  77.00  90.00  190
 36  \w     25.00 120.00   0.50    0.05    --   47.95  77.00 -60.00  190
;
_diffrn_measurement_device 'four-circle diffractometer'
_diffrn_measurement_device_type 'Rigaku XtaLAB Synergy-Custom'
_diffrn_measurement_method '\w scans'
_diffrn_orient_matrix_type 'CrysAlisPro convention (1999,Acta A55,543-557)'
_diffrn_orient_matrix_UB_11 0.0046492000
_diffrn_orient_matrix_UB_12 0.1605750000
_diffrn_orient_matrix_UB_13 -0.0240116000
_diffrn_orient_matrix_UB_21 0.0881436000
_diffrn_orient_matrix_UB_22 -0.0265053000
_diffrn_orient_matrix_UB_23 0.0404095000
_diffrn_orient_matrix_UB_31 -0.0533369000
_diffrn_orient_matrix_UB_32 -0.0300674000
_diffrn_orient_matrix_UB_33 -0.1645054000
_diffrn_radiation_monochromator 'multi-layer mirror optics'
_diffrn_radiation_probe x-ray
_diffrn_radiation_type CuK\a
_diffrn_radiation_wavelength 1.54184
_diffrn_reflns_av_R_equivalents 0.0448
_diffrn_reflns_av_unetI/netI 0.0180
_diffrn_reflns_Laue_measured_fraction_full 1.000
_diffrn_reflns_Laue_measured_fraction_max 0.984
_diffrn_reflns_limit_h_max 25
_diffrn_reflns_limit_h_min -26
_diffrn_reflns_limit_k_max 11
_diffrn_reflns_limit_k_min -11
_diffrn_reflns_limit_l_max 14
_diffrn_reflns_limit_l_min -15
_diffrn_reflns_number 15715
_diffrn_reflns_point_group_measured_fraction_full 1.000
_diffrn_reflns_point_group_measured_fraction_max 0.984
_diffrn_reflns_theta_full 67.684
_diffrn_reflns_theta_max 76.562
_diffrn_reflns_theta_min 5.602
_diffrn_source 'rotating anode X-ray generator'
_diffrn_source_type micromax007
_exptl_absorpt_coefficient_mu 1.007
_exptl_absorpt_correction_T_max 1.00000
_exptl_absorpt_correction_T_min 0.41872
_exptl_absorpt_correction_type multi-scan
_exptl_absorpt_process_details
;
CrysAlisPro 1.171.40.14a (Rigaku Oxford Diffraction, 2018)
Empirical absorption correction using spherical harmonics,
 implemented in SCALE3 ABSPACK scaling algorithm.
;
_exptl_crystal_colour 'clear light colourless'
_exptl_crystal_colour_lustre clear
_exptl_crystal_colour_modifier light
_exptl_crystal_colour_primary colourless
_exptl_crystal_density_diffrn 1.493
_exptl_crystal_description block
_exptl_crystal_F_000 816
_exptl_crystal_size_max 0.2
_exptl_crystal_size_mid 0.2
_exptl_crystal_size_min 0.2
_refine_diff_density_max 0.299
_refine_diff_density_min -0.243
_refine_diff_density_rms 0.051
_refine_ls_extinction_method none
_refine_ls_goodness_of_fit_ref 1.049
_refine_ls_hydrogen_treatment constr
_refine_ls_matrix_type full
_refine_ls_number_parameters 128
_refine_ls_number_reflns 1791
_refine_ls_number_restraints 0
_refine_ls_restrained_S_all 1.049
_refine_ls_R_factor_all 0.0371
_refine_ls_R_factor_gt 0.0360
_refine_ls_shift/su_max 0.001
_refine_ls_shift/su_mean 0.000
_refine_ls_structure_factor_coef Fsqd
_refine_ls_weighting_details 'w=1/[\s^2^(Fo^2^)+(0.0468P)^2^+1.8351P] where P=(Fo^2^+2Fc^2^)/3'
_refine_ls_weighting_scheme calc
_refine_ls_wR_factor_gt 0.0934
_refine_ls_wR_factor_ref 0.0943
_reflns_Friedel_coverage 0.000
_reflns_number_gt 1718
_reflns_number_total 1791
_reflns_threshold_expression 'I > 2\s(I)'
_cod_data_source_file ja9b05476_si_002.cif
_cod_data_source_block exp_127
_cod_original_cell_volume 1736.31(10)
_cod_database_code 4128042
_shelx_shelxl_version_number 2018/3
_chemical_oxdiff_formula 'C H F N O'
_chemical_oxdiff_usercomment yu
_shelx_space_group_comment
;
The symmetry employed for this shelxl refinement is uniquely defined
by the following loop, which should always be used as a source of
symmetry information in preference to the above space-group names.
They are only intended as comments.
;
_shelx_estimated_absorpt_t_max 0.824
_shelx_estimated_absorpt_t_min 0.824
_reflns_odcompleteness_completeness 100.00
_reflns_odcompleteness_iscentric 1
_reflns_odcompleteness_theta 66.97
_olex2_refinement_description
;
1. Fixed Uiso
 At 1.2 times of:
  All C(H) groups, All C(H,H) groups, All N(H) groups
 At 1.5 times of:
  All O(H) groups
2.a Riding coordinates:
 N004(H004)
2.b Ternary CH refined with riding coordinates:
 C00B(H00D)
2.c Secondary CH2 refined with riding coordinates:
 C008(H00A,H00B), C00E(H00F,H00G)
2.d Aromatic/amide H refined with riding coordinates:
 C006(H006), C00A(H00C), C00C(H00E)
2.e Idealised tetrahedral OH refined as rotating group:
 O002(H002)
;
_olex2_submission_special_instructions 'No special instructions were received'
_oxdiff_exptl_absorpt_empirical_details
;
Empirical correction (ABSPACK) includes:
- Absorption correction using spherical harmonics
- Frame scaling
;
_oxdiff_exptl_absorpt_empirical_full_max 3.843
_oxdiff_exptl_absorpt_empirical_full_min 0.395

loop_
_space_group_symop_operation_xyz
'x, y, z'
'-x, y, -z+1/2'
'x+1/2, y+1/2, z'
'-x+1/2, y+1/2, -z+1/2'
'-x, -y, -z'
'x, -y, z-1/2'
'-x+1/2, -y+1/2, -z'
'x+1/2, -y+1/2, z-1/2'

loop_
_atom_site_label
_atom_site_type_symbol
_atom_site_fract_x
_atom_site_fract_y
_atom_site_fract_z
_atom_site_U_iso_or_equiv
_atom_site_adp_type
_atom_site_occupancy
_atom_site_site_symmetry_order
_atom_site_calc_flag
_atom_site_refinement_flags_posn
F1 F 0.02475(4) 0.50983(8) 0.38858(8) 0.0215(2) Uani 1 1 d .
O002 O 0.53335(5) 0.34987(9) 1.08927(9) 0.0189(2) Uani 1 1 d .
H002 H 0.554831 0.413643 1.154024 0.028 Uiso 1 1 calc GR
O003 O 0.40389(6) 0.42098(10) 1.01392(10) 0.0222(2) Uani 1 1 d .
N004 N 0.38389(6) 0.43982(11) 0.70484(11) 0.0153(2) Uani 1 1 d .
H004 H 0.397007 0.469407 0.656598 0.018 Uiso 1 1 d R
C005 C 0.44511(8) 0.35051(13) 0.99576(13) 0.0152(2) Uani 1 1 d .
C006 C 0.24022(8) 0.55525(13) 0.50822(13) 0.0164(3) Uani 1 1 d .
H006 H 0.268109 0.613038 0.487172 0.020 Uiso 1 1 calc R
C007 C 0.29017(8) 0.45055(13) 0.61891(13) 0.0143(2) Uani 1 1 d .
C008 C 0.42429(8) 0.29883(13) 0.77542(13) 0.0165(3) Uani 1 1 d .
H00A H 0.490086 0.304871 0.842757 0.020 Uiso 1 1 calc R
H00B H 0.401639 0.226268 0.698142 0.020 Uiso 1 1 calc R
C009 C 0.11265(8) 0.48997(13) 0.46353(13) 0.0171(3) Uani 1 1 d .
C00A C 0.15018(8) 0.57607(13) 0.42836(13) 0.0174(3) Uani 1 1 d .
H00C H 0.115750 0.646760 0.352512 0.021 Uiso 1 1 calc R
C00B C 0.40147(8) 0.25221(13) 0.86370(13) 0.0155(3) Uani 1 1 d .
H00D H 0.426831 0.153777 0.903499 0.019 Uiso 1 1 calc R
C00C C 0.15963(8) 0.38475(13) 0.57064(13) 0.0169(3) Uani 1 1 d .
H00E H 0.131031 0.327805 0.590834 0.020 Uiso 1 1 calc R
C00D C 0.24978(8) 0.36230(13) 0.64953(13) 0.0153(2) Uani 1 1 d .
C00E C 0.30006(8) 0.24115(13) 0.76082(13) 0.0171(3) Uani 1 1 d .
H00F H 0.279419 0.148620 0.706740 0.021 Uiso 1 1 calc R
H00G H 0.285657 0.241010 0.821621 0.021 Uiso 1 1 calc R

loop_
_atom_site_aniso_label
_atom_site_aniso_U_11
_atom_site_aniso_U_22
_atom_site_aniso_U_33
_atom_site_aniso_U_23
_atom_site_aniso_U_13
_atom_site_aniso_U_12
F1 0.0119(4) 0.0286(4) 0.0207(4) -0.0020(3) 0.0100(3) -0.0001(3)
O002 0.0146(4) 0.0202(4) 0.0195(4) -0.0027(3) 0.0109(4) -0.0001(3)
O003 0.0199(4) 0.0283(5) 0.0248(5) -0.0067(4) 0.0179(4) -0.0023(4)
N004 0.0150(5) 0.0183(5) 0.0173(5) 0.0022(4) 0.0129(4) 0.0004(4)
C005 0.0173(5) 0.0157(5) 0.0168(5) 0.0024(4) 0.0134(5) 0.0001(4)
C006 0.0176(6) 0.0155(6) 0.0175(6) -0.0020(4) 0.0128(5) -0.0024(4)
C007 0.0146(5) 0.0157(5) 0.0143(5) -0.0028(4) 0.0107(5) -0.0015(4)
C008 0.0181(5) 0.0178(6) 0.0180(5) 0.0011(5) 0.0142(5) 0.0029(4)
C009 0.0119(5) 0.0207(6) 0.0165(6) -0.0055(4) 0.0091(5) -0.0019(4)
C00A 0.0172(6) 0.0156(6) 0.0163(6) -0.0011(4) 0.0103(5) 0.0001(4)
C00B 0.0172(6) 0.0152(6) 0.0169(6) 0.0010(4) 0.0128(5) 0.0008(4)
C00C 0.0172(6) 0.0192(6) 0.0173(6) -0.0046(5) 0.0131(5) -0.0048(4)
C00D 0.0166(6) 0.0158(6) 0.0156(5) -0.0033(4) 0.0119(5) -0.0027(4)
C00E 0.0183(6) 0.0169(6) 0.0177(6) -0.0001(4) 0.0130(5) -0.0030(4)

loop_
_atom_type_symbol
_atom_type_description
_atom_type_scat_dispersion_real
_atom_type_scat_dispersion_imag
_atom_type_scat_source
C C 0.0181 0.0091 'International Tables Vol C Tables 4.2.6.8 and 6.1.1.4'
H H 0.0000 0.0000 'International Tables Vol C Tables 4.2.6.8 and 6.1.1.4'
F F 0.0727 0.0534 'International Tables Vol C Tables 4.2.6.8 and 6.1.1.4'
N N 0.0311 0.0180 'International Tables Vol C Tables 4.2.6.8 and 6.1.1.4'
O O 0.0492 0.0322 'International Tables Vol C Tables 4.2.6.8 and 6.1.1.4'

loop_
_geom_angle_atom_site_label_1
_geom_angle_atom_site_label_2
_geom_angle_atom_site_label_3
_geom_angle
C007 N004 C008 115.08(9)
O002 C005 C00B 112.02(9)
O003 C005 O002 123.89(11)
O003 C005 C00B 124.09(11)
C00A C006 C007 120.87(11)
C006 C007 N004 118.78(10)
C006 C007 C00D 120.40(11)
C00D C007 N004 120.75(10)
N004 C008 C00B 110.58(9)
F1 C009 C00A 118.69(11)
F1 C009 C00C 118.17(11)
C00C C009 C00A 123.14(11)
C009 C00A C006 117.48(11)
C005 C00B C008 111.25(10)
C005 C00B C00E 113.00(9)
C00E C00B C008 110.10(9)
C009 C00C C00D 119.45(11)
C007 C00D C00E 121.79(10)
C00C C00D C007 118.62(11)
C00C C00D C00E 119.55(10)
C00D C00E C00B 113.17(9)

loop_
_geom_bond_atom_site_label_1
_geom_bond_atom_site_label_2
_geom_bond_distance
F1 C009 1.3655(13)
O002 C005 1.3219(14)
O003 C005 1.2163(14)
N004 C007 1.4297(14)
N004 C008 1.4752(15)
C005 C00B 1.5194(16)
C006 C007 1.3960(17)
C006 C00A 1.3908(16)
C007 C00D 1.4017(16)
C008 C00B 1.5329(15)
C009 C00A 1.3830(17)
C009 C00C 1.3753(18)
C00B C00E 1.5280(15)
C00C C00D 1.3974(16)
C00D C00E 1.5105(16)
